data_7211063
loop_
_publ_author_name
'Tao, Qian'
'Chen, Jia-Mei'
'Lu, Tong-Bu'

_publ_section_title
;
 Two polymorphs and one hydrate of a molecular salt involving
 phenazopyridine and salicylic acid
;
_journal_issue 39
_journal_name_full CrystEngComm
_journal_page_first 7852
_journal_paper_doi 10.1039/c3ce41188e
_journal_volume 15
_journal_year 2013
_chemical_formula_moiety 'C11 H12 N5, C7 H5 O3'
_chemical_formula_sum 'C18 H17 N5 O3'
_chemical_formula_weight 351.37
_chemical_name_common phenazopyridine
_chemical_name_systematic
;
?
;
_space_group_IT_number 14
_symmetry_cell_setting monoclinic
_symmetry_space_group_name_Hall '-P 2ybc'
_symmetry_space_group_name_H-M 'P 1 21/c 1'
_atom_sites_solution_hydrogens geom
_atom_sites_solution_primary direct
_atom_sites_solution_secondary difmap
_audit_creation_method SHELXL-97
_cell_angle_alpha 90.00
_cell_angle_beta 110.038(6)
_cell_angle_gamma 90.00
_cell_formula_units_Z 4
_cell_length_a 13.2907(10)
_cell_length_b 5.1776(4)
_cell_length_c 25.343(2)
_cell_measurement_reflns_used 1107
_cell_measurement_temperature 293(2)
_cell_measurement_theta_max 70.7855
_cell_measurement_theta_min 2.3360
_cell_volume 1638.4(2)
_computing_structure_refinement 'SHELXL-97 (Sheldrick, 1997)'
_computing_structure_solution 'SHELXS-97 (Sheldrick, 1990)'
_diffrn_ambient_temperature 293(2)
_diffrn_measured_fraction_theta_full 0.983
_diffrn_measured_fraction_theta_max 0.983
_diffrn_radiation_monochromator graphite
_diffrn_radiation_source 'fine-focus sealed tube'
_diffrn_radiation_type CuK\a
_diffrn_radiation_wavelength 1.54178
_diffrn_reflns_av_R_equivalents 0.0337
_diffrn_reflns_av_sigmaI/netI 0.0463
_diffrn_reflns_limit_h_max 15
_diffrn_reflns_limit_h_min -14
_diffrn_reflns_limit_k_max 6
_diffrn_reflns_limit_k_min -4
_diffrn_reflns_limit_l_max 25
_diffrn_reflns_limit_l_min -30
_diffrn_reflns_number 5434
_diffrn_reflns_theta_full 66.48
_diffrn_reflns_theta_max 66.48
_diffrn_reflns_theta_min 3.54
_exptl_absorpt_coefficient_mu 0.832
_exptl_crystal_colour YELLOW
_exptl_crystal_density_diffrn 1.424
_exptl_crystal_density_method 'not measured'
_exptl_crystal_description NEEDLE
_exptl_crystal_F_000 736
_exptl_crystal_size_max 0.2
_exptl_crystal_size_mid 0.05
_exptl_crystal_size_min 0.05
_refine_diff_density_max 0.256
_refine_diff_density_min -0.279
_refine_diff_density_rms 0.057
_refine_ls_extinction_method none
_refine_ls_goodness_of_fit_ref 1.017
_refine_ls_hydrogen_treatment mixed
_refine_ls_matrix_type full
_refine_ls_number_parameters 235
_refine_ls_number_reflns 2829
_refine_ls_number_restraints 0
_refine_ls_restrained_S_all 1.017
_refine_ls_R_factor_all 0.0716
_refine_ls_R_factor_gt 0.0482
_refine_ls_shift/su_max 0.000
_refine_ls_shift/su_mean 0.000
_refine_ls_structure_factor_coef Fsqd
_refine_ls_weighting_details 'calc w=1/[\s^2^(Fo^2^)+(0.0740P)^2^+0.0241P] where P=(Fo^2^+2Fc^2^)/3'
_refine_ls_weighting_scheme calc
_refine_ls_wR_factor_gt 0.1192
_refine_ls_wR_factor_ref 0.1400
_reflns_number_gt 2018
_reflns_number_total 2829
_reflns_threshold_expression >2sigma(I)
_cod_data_source_file c3ce41188e.txt
_cod_data_source_block exp_1345
_cod_original_sg_symbol_H-M 'P 21/c'
_cod_database_code 7211063

loop_
_symmetry_equiv_pos_as_xyz
'x, y, z'
'-x, y+1/2, -z+1/2'
'-x, -y, -z'
'x, -y-1/2, z-1/2'

loop_
_atom_site_label
_atom_site_type_symbol
_atom_site_fract_x
_atom_site_fract_y
_atom_site_fract_z
_atom_site_U_iso_or_equiv
_atom_site_adp_type
_atom_site_occupancy
_atom_site_symmetry_multiplicity
_atom_site_calc_flag
_atom_site_refinement_flags
N3 N 0.01766(15) -0.1039(4) 0.20386(9) 0.0328(5) Uani 1 1 d .
N2 N 0.15687(14) 0.0108(3) 0.17446(7) 0.0239(4) Uani 1 1 d .
C1 C 0.14579(18) 0.3536(4) 0.11021(9) 0.0264(5) Uani 1 1 d .
C2 C 0.03957(19) 0.3931(4) 0.10773(10) 0.0309(5) Uani 1 1 d .
H20 H -0.0007 0.5226 0.0846 0.037 Uiso 1 1 calc R
C3 C -0.00598(18) 0.2482(5) 0.13802(10) 0.0311(5) Uani 1 1 d .
H3C H -0.0763 0.2789 0.1358 0.037 Uiso 1 1 calc R
C4 C 0.05427(18) 0.0501(4) 0.17303(9) 0.0269(5) Uani 1 1 d .
C5 C 0.20445(18) 0.1554(4) 0.14544(9) 0.0242(5) Uani 1 1 d .
C6 C 0.21074(19) 0.8066(4) 0.02246(9) 0.0306(5) Uani 1 1 d .
C7 C 0.3134(2) 0.7349(5) 0.02507(10) 0.0357(6) Uani 1 1 d .
H7 H 0.3464 0.5919 0.0461 0.043 Uiso 1 1 calc R
C8 C 0.3662(2) 0.8767(5) -0.00366(11) 0.0388(6) Uani 1 1 d .
H8 H 0.4348 0.8292 -0.0017 0.047 Uiso 1 1 calc R
C9 C 0.3177(2) 1.0881(5) -0.03514(10) 0.0388(6) Uani 1 1 d .
H9 H 0.3537 1.1840 -0.0541 0.047 Uiso 1 1 calc R
C10 C 0.2153(2) 1.1571(5) -0.03841(11) 0.0405(6) Uani 1 1 d .
H10 H 0.1823 1.2986 -0.0600 0.049 Uiso 1 1 calc R
C11 C 0.1617(2) 1.0181(5) -0.00988(10) 0.0354(6) Uani 1 1 d .
H11 H 0.0928 1.0658 -0.0123 0.043 Uiso 1 1 calc R
N5 N 0.14942(16) 0.6723(4) 0.05030(8) 0.0318(5) Uani 1 1 d .
N4 N 0.20205(16) 0.4953(3) 0.08248(7) 0.0289(4) Uani 1 1 d .
N1 N 0.30607(14) 0.0994(4) 0.15149(8) 0.0300(5) Uani 1 1 d .
H1B H 0.3385 -0.0247 0.1732 0.036 Uiso 1 1 d R
H1A H 0.3389 0.1877 0.1336 0.036 Uiso 1 1 d R
H2 H 0.1931 -0.1130 0.1950 0.036 Uiso 1 1 d R
H3B H 0.0582 -0.2232 0.2239 0.036 Uiso 1 1 d R
H3A H -0.0464 -0.0849 0.2041 0.036 Uiso 1 1 d R
O1 O 0.15712(12) -0.4812(3) 0.26322(7) 0.0331(4) Uani 1 1 d .
O2 O 0.29207(12) -0.3640(3) 0.23540(6) 0.0271(4) Uani 1 1 d .
C12 C 0.25150(17) -0.5056(4) 0.26413(9) 0.0235(5) Uani 1 1 d .
C13 C 0.32023(17) -0.7121(4) 0.30023(9) 0.0233(5) Uani 1 1 d .
C14 C 0.42875(18) -0.7335(4) 0.30756(9) 0.0258(5) Uani 1 1 d .
C15 C 0.49088(19) -0.9225(5) 0.34281(10) 0.0326(5) Uani 1 1 d .
H26A H 0.5636 -0.9340 0.3482 0.039 Uiso 1 1 calc R
C16 C 0.4452(2) -1.0926(5) 0.36969(10) 0.0341(6) Uani 1 1 d .
H27A H 0.4873 -1.2187 0.3932 0.041 Uiso 1 1 calc R
C17 C 0.3366(2) -1.0774(4) 0.36204(10) 0.0319(5) Uani 1 1 d .
H28A H 0.3056 -1.1937 0.3799 0.038 Uiso 1 1 calc R
C18 C 0.27586(19) -0.8883(4) 0.32777(9) 0.0285(5) Uani 1 1 d .
H29A H 0.2033 -0.8773 0.3228 0.034 Uiso 1 1 calc R
O3 O 0.47871(12) -0.5740(3) 0.28164(7) 0.0325(4) Uani 1 1 d .
H4 H 0.4383 -0.4651 0.2644 0.049 Uiso 1 1 d R

loop_
_atom_site_aniso_label
_atom_site_aniso_U_11
_atom_site_aniso_U_22
_atom_site_aniso_U_33
_atom_site_aniso_U_23
_atom_site_aniso_U_13
_atom_site_aniso_U_12
N3 0.0303(10) 0.0307(10) 0.0415(12) 0.0074(9) 0.0177(9) 0.0057(8)
N2 0.0255(9) 0.0201(9) 0.0237(10) 0.0013(7) 0.0053(8) 0.0024(8)
C1 0.0286(11) 0.0240(11) 0.0231(11) -0.0009(9) 0.0043(9) -0.0010(9)
C2 0.0314(12) 0.0258(12) 0.0287(12) 0.0014(10) 0.0017(10) 0.0042(10)
C3 0.0251(11) 0.0321(13) 0.0339(13) -0.0002(10) 0.0073(10) 0.0048(10)
C4 0.0272(11) 0.0228(11) 0.0284(12) -0.0047(10) 0.0066(10) 0.0008(10)
C5 0.0287(11) 0.0219(11) 0.0198(11) -0.0058(9) 0.0057(9) -0.0040(9)
C6 0.0364(13) 0.0275(12) 0.0242(12) -0.0044(10) 0.0056(10) -0.0070(10)
C7 0.0434(14) 0.0319(13) 0.0265(13) 0.0047(10) 0.0052(11) -0.0011(11)
C8 0.0389(14) 0.0412(14) 0.0358(14) 0.0048(11) 0.0123(12) -0.0017(12)
C9 0.0494(15) 0.0336(13) 0.0332(14) 0.0044(11) 0.0139(12) -0.0055(12)
C10 0.0532(17) 0.0297(13) 0.0352(14) 0.0068(11) 0.0106(13) 0.0015(12)
C11 0.0418(14) 0.0297(12) 0.0308(13) -0.0009(10) 0.0074(11) 0.0013(11)
N5 0.0366(11) 0.0269(10) 0.0265(10) 0.0013(8) 0.0040(9) -0.0008(9)
N4 0.0367(11) 0.0232(10) 0.0229(10) -0.0016(8) 0.0051(8) -0.0019(8)
N1 0.0257(10) 0.0281(10) 0.0352(11) 0.0038(9) 0.0093(8) 0.0003(8)
O1 0.0248(8) 0.0343(9) 0.0395(10) 0.0058(7) 0.0103(7) 0.0000(7)
O2 0.0272(8) 0.0272(8) 0.0267(8) 0.0020(6) 0.0091(7) 0.0013(6)
C12 0.0244(11) 0.0211(11) 0.0234(11) -0.0032(9) 0.0060(9) -0.0019(9)
C13 0.0258(11) 0.0210(11) 0.0212(11) -0.0040(9) 0.0057(9) 0.0002(9)
C14 0.0299(12) 0.0232(11) 0.0235(11) -0.0040(9) 0.0080(9) -0.0027(9)
C15 0.0290(12) 0.0326(13) 0.0326(13) 0.0012(11) 0.0061(10) 0.0059(10)
C16 0.0429(14) 0.0265(12) 0.0279(12) 0.0025(10) 0.0057(11) 0.0078(11)
C17 0.0425(14) 0.0242(12) 0.0276(12) 0.0009(10) 0.0102(11) -0.0026(11)
C18 0.0309(12) 0.0273(12) 0.0281(12) -0.0030(10) 0.0110(10) -0.0029(10)
O3 0.0260(8) 0.0316(9) 0.0396(10) 0.0077(7) 0.0108(7) 0.0033(7)

loop_
_atom_type_symbol
_atom_type_description
_atom_type_scat_dispersion_real
_atom_type_scat_dispersion_imag
_atom_type_scat_source
C C 0.0181 0.0091 'International Tables Vol C Tables 4.2.6.8 and 6.1.1.4'
H H 0.0000 0.0000 'International Tables Vol C Tables 4.2.6.8 and 6.1.1.4'
N N 0.0311 0.0180 'International Tables Vol C Tables 4.2.6.8 and 6.1.1.4'
O O 0.0492 0.0322 'International Tables Vol C Tables 4.2.6.8 and 6.1.1.4'

loop_
_geom_angle_atom_site_label_1
_geom_angle_atom_site_label_2
_geom_angle_atom_site_label_3
_geom_angle
C4 N3 H3B 119.9
C4 N3 H3A 120.2
H3B N3 H3A 119.9
C5 N2 C4 123.54(19)
C5 N2 H2 118.3
C4 N2 H2 118.2
N4 C1 C2 127.1(2)
N4 C1 C5 115.24(19)
C2 C1 C5 117.6(2)
C3 C2 C1 122.0(2)
C3 C2 H20 119.0
C1 C2 H20 119.0
C2 C3 C4 119.4(2)
C2 C3 H3C 120.3
C4 C3 H3C 120.3
N3 C4 N2 117.4(2)
N3 C4 C3 124.5(2)
N2 C4 C3 118.1(2)
N1 C5 N2 117.4(2)
N1 C5 C1 123.3(2)
N2 C5 C1 119.3(2)
C11 C6 C7 119.5(2)
C11 C6 N5 116.3(2)
C7 C6 N5 124.2(2)
C8 C7 C6 119.9(2)
C8 C7 H7 120.0
C6 C7 H7 120.0
C9 C8 C7 120.4(2)
C9 C8 H8 119.8
C7 C8 H8 119.8
C8 C9 C10 119.8(2)
C8 C9 H9 120.1
C10 C9 H9 120.1
C11 C10 C9 120.6(2)
C11 C10 H10 119.7
C9 C10 H10 119.7
C10 C11 C6 119.9(2)
C10 C11 H11 120.0
C6 C11 H11 120.0
N4 N5 C6 112.82(19)
N5 N4 C1 115.56(19)
C5 N1 H1B 120.1
C5 N1 H1A 119.9
H1B N1 H1A 120.0
O1 C12 O2 123.2(2)
O1 C12 C13 118.71(19)
O2 C12 C13 118.07(18)
C14 C13 C18 118.5(2)
C14 C13 C12 121.66(19)
C18 C13 C12 119.88(19)
O3 C14 C15 117.2(2)
O3 C14 C13 122.7(2)
C15 C14 C13 120.1(2)
C16 C15 C14 120.2(2)
C16 C15 H26A 119.9
C14 C15 H26A 119.9
C15 C16 C17 120.5(2)
C15 C16 H27A 119.8
C17 C16 H27A 119.8
C18 C17 C16 119.0(2)
C18 C17 H28A 120.5
C16 C17 H28A 120.5
C17 C18 C13 121.7(2)
C17 C18 H29A 119.2
C13 C18 H29A 119.2
C14 O3 H4 110.2

loop_
_geom_bond_atom_site_label_1
_geom_bond_atom_site_label_2
_geom_bond_distance
N3 C4 1.320(3)
N3 H3B 0.8614
N3 H3A 0.8591
N2 C5 1.349(3)
N2 C4 1.367(3)
N2 H2 0.8609
C1 N4 1.397(3)
C1 C2 1.406(3)
C1 C5 1.408(3)
C2 C3 1.355(3)
C2 H20 0.9300
C3 C4 1.412(3)
C3 H3C 0.9300
C5 N1 1.338(3)
C6 C11 1.389(3)
C6 C7 1.394(4)
C6 N5 1.428(3)
C7 C8 1.382(3)
C7 H7 0.9300
C8 C9 1.377(4)
C8 H8 0.9300
C9 C10 1.381(4)
C9 H9 0.9300
C10 C11 1.379(4)
C10 H10 0.9300
C11 H11 0.9300
N5 N4 1.266(3)
N1 H1B 0.8597
N1 H1A 0.8599
O1 C12 1.253(3)
O2 C12 1.276(3)
C12 C13 1.497(3)
C13 C14 1.394(3)
C13 C18 1.396(3)
C14 O3 1.361(3)
C14 C15 1.390(3)
C15 C16 1.375(4)
C15 H26A 0.9300
C16 C17 1.392(4)
C16 H27A 0.9300
C17 C18 1.372(3)
C17 H28A 0.9300
C18 H29A 0.9300
O3 H4 0.7977

loop_
_geom_hbond_atom_site_label_D
_geom_hbond_atom_site_label_H
_geom_hbond_atom_site_label_A
_geom_hbond_distance_DH
_geom_hbond_distance_HA
_geom_hbond_distance_DA
_geom_hbond_angle_DHA
N1 H1B O2 0.86 2.57 3.253(2) 136.8
N2 H2 O2 0.86 1.88 2.734(2) 169.7
N3 H3B O1 0.86 1.90 2.758(2) 173.8
O3 H4 O2 0.80 1.90 2.592(2) 144.4

loop_
_geom_torsion_atom_site_label_1
_geom_torsion_atom_site_label_2
_geom_torsion_atom_site_label_3
_geom_torsion_atom_site_label_4
_geom_torsion
N4 C1 C2 C3 -177.8(2)
C5 C1 C2 C3 0.3(3)
C1 C2 C3 C4 -0.3(3)
C5 N2 C4 N3 -179.4(2)
C5 N2 C4 C3 1.9(3)
C2 C3 C4 N3 -179.3(2)
C2 C3 C4 N2 -0.7(3)
C4 N2 C5 N1 178.68(19)
C4 N2 C5 C1 -2.0(3)
N4 C1 C5 N1 -1.5(3)
C2 C1 C5 N1 -179.8(2)
N4 C1 C5 N2 179.15(18)
C2 C1 C5 N2 0.9(3)
C11 C6 C7 C8 1.1(4)
N5 C6 C7 C8 179.6(2)
C6 C7 C8 C9 -0.3(4)
C7 C8 C9 C10 -0.6(4)
C8 C9 C10 C11 0.8(4)
C9 C10 C11 C6 0.0(4)
C7 C6 C11 C10 -0.9(4)
N5 C6 C11 C10 -179.6(2)
C11 C6 N5 N4 -174.67(19)
C7 C6 N5 N4 6.7(3)
C6 N5 N4 C1 -178.92(18)
C2 C1 N4 N5 -2.6(3)
C5 C1 N4 N5 179.35(18)
O1 C12 C13 C14 -173.5(2)
O2 C12 C13 C14 7.0(3)
O1 C12 C13 C18 6.1(3)
O2 C12 C13 C18 -173.39(19)
C18 C13 C14 O3 178.71(19)
C12 C13 C14 O3 -1.7(3)
C18 C13 C14 C15 -1.7(3)
C12 C13 C14 C15 177.9(2)
O3 C14 C15 C16 -179.1(2)
C13 C14 C15 C16 1.3(3)
C14 C15 C16 C17 -0.1(4)
C15 C16 C17 C18 -0.8(4)
C16 C17 C18 C13 0.4(3)
C14 C13 C18 C17 0.9(3)
C12 C13 C18 C17 -178.8(2)
